data_1563861
loop_
_publ_author_name
'Wassy, Daniel'
'Hermann, Mathias'
'W\"ossner, Jan S.'
'Fr\'ed\'eric, Lucas'
'Pieters, Gr\'egory'
'Esser, Birgit'

_publ_section_title
;
 Enantiopure nanohoops through racemic resolution of diketo[n]CPPs by
 chiral derivatization as precursors to DBP[n]CPPs
;
_journal_name_full 'Chemical Science'
_journal_paper_doi 10.1039/D1SC02718B
_journal_year 2021
_chemical_formula_moiety 'C16 H10 O2'
_chemical_formula_sum 'C16 H10 O2'
_chemical_formula_weight 234.24
_space_group_crystal_system orthorhombic
_space_group_IT_number 19
_space_group_name_Hall 'P 2ac 2ab'
_space_group_name_H-M_alt 'P 21 21 21'
_atom_sites_solution_hydrogens geom
_atom_sites_solution_primary direct
_audit_creation_method
;
FinalCif V84 by Daniel Kratzert, Freiburg 2021,
https://github.com/dkratzert/FinalCif
;
_audit_update_record
;
2021-02-23 deposited with the CCDC.	2021-06-21 downloaded from the CCDC.
;
_cell_angle_alpha 90
_cell_angle_beta 90
_cell_angle_gamma 90
_cell_formula_units_Z 4
_cell_length_a 10.2477(7)
_cell_length_b 10.2877(5)
_cell_length_c 10.6997(5)
_cell_measurement_reflns_used 9951
_cell_measurement_temperature 100(2)
_cell_measurement_theta_max 28.6355
_cell_measurement_theta_min 2.7475
_cell_volume 1128.02(11)
_computing_cell_refinement 'SAINT V8.40A'
_computing_data_collection 'Bruker BIS V6.2.14 Patch 4/2020-11-09'
_computing_data_reduction 'SAINT V8.40A'
_computing_structure_refinement 'SHELXL-2018/3 (Sheldrick, 2018)'
_computing_structure_solution 'SHELXT 2014/5 (Sheldrick, 2014)'
_diffrn_ambient_environment N~2~
_diffrn_ambient_temperature 100(2)
_diffrn_detector CPAD
_diffrn_detector_area_resol_mean 7.41
_diffrn_detector_type 'Bruker PHOTON III'
_diffrn_measured_fraction_theta_full 1.000
_diffrn_measured_fraction_theta_max 0.998
_diffrn_measurement_device 'three-circle diffractometer'
_diffrn_measurement_device_type 'Bruker D8 VENTURE dual wavelength Mo/Cu'
_diffrn_measurement_method '\w and \f scans'
_diffrn_measurement_specimen_support 'MiTeGen micromount'
_diffrn_radiation_monochromator 'mirror optics'
_diffrn_radiation_probe x-ray
_diffrn_radiation_type MoK\a
_diffrn_radiation_wavelength 0.71073
_diffrn_reflns_av_R_equivalents 0.0329
_diffrn_reflns_av_unetI/netI 0.0145
_diffrn_reflns_Laue_measured_fraction_full 1.000
_diffrn_reflns_Laue_measured_fraction_max 0.998
_diffrn_reflns_limit_h_max 12
_diffrn_reflns_limit_h_min -13
_diffrn_reflns_limit_k_max 13
_diffrn_reflns_limit_k_min -13
_diffrn_reflns_limit_l_max 14
_diffrn_reflns_limit_l_min -14
_diffrn_reflns_number 30565
_diffrn_reflns_point_group_measured_fraction_full 1.000
_diffrn_reflns_point_group_measured_fraction_max 0.992
_diffrn_reflns_theta_full 25.242
_diffrn_reflns_theta_max 28.696
_diffrn_reflns_theta_min 2.747
_diffrn_source 'microfocus sealed X-ray tube'
_diffrn_source_current 1.4
_diffrn_source_type 'Incoatec I\ms'
_diffrn_source_voltage 50.0
_exptl_absorpt_coefficient_mu 0.091
_exptl_absorpt_correction_T_max 0.7458
_exptl_absorpt_correction_T_min 0.6991
_exptl_absorpt_correction_type multi-scan
_exptl_absorpt_process_details
;
 SADABS 2016/2: Krause, L., Herbst-Irmer, R., Sheldrick G.M. & Stalke D.,
 J. Appl. Cryst. 48 (2015) 3-10
;
_exptl_crystal_colour colourless
_exptl_crystal_density_diffrn 1.379
_exptl_crystal_description block
_exptl_crystal_F_000 488
_exptl_crystal_recrystallization_method 'crystallized by slow diffusion of n-hexane into a chlorobenzene solution at rt'
_exptl_crystal_size_max 0.200
_exptl_crystal_size_mid 0.130
_exptl_crystal_size_min 0.050
_refine_diff_density_max 0.222
_refine_diff_density_min -0.172
_refine_diff_density_rms 0.035
_refine_ls_abs_structure_details
;
 Flack x determined using 1121 quotients [(I+)-(I-)]/[(I+)+(I-)]
 (Parsons, Flack and Wagner, Acta Cryst. B69 (2013) 249-259).
;
_refine_ls_abs_structure_Flack -0.01(17)
_refine_ls_extinction_method none
_refine_ls_goodness_of_fit_ref 1.063
_refine_ls_hydrogen_treatment constr
_refine_ls_matrix_type full
_refine_ls_number_parameters 163
_refine_ls_number_reflns 2877
_refine_ls_number_restraints 0
_refine_ls_restrained_S_all 1.063
_refine_ls_R_factor_all 0.0303
_refine_ls_R_factor_gt 0.0290
_refine_ls_shift/su_max 0.000
_refine_ls_shift/su_mean 0.000
_refine_ls_structure_factor_coef Fsqd
_refine_ls_weighting_details 'w=1/[\s^2^(Fo^2^)+(0.0442P)^2^+0.1824P] where P=(Fo^2^+2Fc^2^)/3'
_refine_ls_weighting_scheme calc
_refine_ls_wR_factor_gt 0.0761
_refine_ls_wR_factor_ref 0.0769
_reflns_Friedel_coverage 0.725
_reflns_Friedel_fraction_full 1.000
_reflns_Friedel_fraction_max 0.984
_reflns_number_gt 2770
_reflns_number_total 2877
_reflns_threshold_expression 'I > 2\s(I)'
_cod_data_source_file d1sc02718b2.cif
_cod_data_source_block mo_Esser_MH_30_0m_a
_cod_database_code 1563861
_shelx_shelxl_version_number 2018/3
_shelx_space_group_comment
;
The symmetry employed for this shelxl refinement is uniquely defined
by the following loop, which should always be used as a source of
symmetry information in preference to the above space-group names.
They are only intended as comments.
;
_shelx_estimated_absorpt_t_min 0.982
_shelx_estimated_absorpt_t_max 0.995
_olex2_diffrn_ambient_temperature_device 'Oxford Cryostream 800'

loop_
_space_group_symop_operation_xyz
'x, y, z'
'-x+1/2, -y, z+1/2'
'-x, y+1/2, -z+1/2'
'x+1/2, -y+1/2, -z'

loop_
_atom_site_label
_atom_site_type_symbol
_atom_site_fract_x
_atom_site_fract_y
_atom_site_fract_z
_atom_site_U_iso_or_equiv
_atom_site_adp_type
_atom_site_occupancy
_atom_site_site_symmetry_order
_atom_site_calc_flag
_atom_site_refinement_flags_posn
_atom_site_refinement_flags_adp
_atom_site_refinement_flags_occupancy
_atom_site_disorder_assembly
_atom_site_disorder_group
O1 O 0.53192(11) 0.43868(11) 0.44427(11) 0.0252(3) Uani 1 1 d . . . . .
C1 C 0.49197(13) 0.72437(13) 0.62139(12) 0.0165(3) Uani 1 1 d . . . . .
O2 O 0.20851(10) 0.80259(11) 0.69543(11) 0.0244(3) Uani 1 1 d . . . . .
C2 C 0.56005(13) 0.61061(14) 0.59554(13) 0.0172(3) Uani 1 1 d . . . . .
C3 C 0.67070(14) 0.57484(16) 0.66377(15) 0.0225(3) Uani 1 1 d . . . . .
H3 H 0.716278 0.496603 0.645887 0.027 Uiso 1 1 calc R U . . .
C4 C 0.71165(14) 0.65716(17) 0.75824(15) 0.0259(3) Uani 1 1 d . . . . .
H4 H 0.785510 0.634610 0.807320 0.031 Uiso 1 1 calc R U . . .
C5 C 0.64528(15) 0.77315(17) 0.78201(14) 0.0265(3) Uani 1 1 d . . . . .
H5 H 0.676391 0.829411 0.845800 0.032 Uiso 1 1 calc R U . . .
C6 C 0.53479(14) 0.80826(15) 0.71459(14) 0.0216(3) Uani 1 1 d . . . . .
H6 H 0.489962 0.887114 0.731687 0.026 Uiso 1 1 calc R U . . .
C7 C 0.37160(13) 0.73767(12) 0.54000(12) 0.0158(2) Uani 1 1 d . . . . .
H7 H 0.372636 0.820432 0.490992 0.019 Uiso 1 1 calc R U . . .
C8 C 0.37455(14) 0.61724(12) 0.45376(12) 0.0164(3) Uani 1 1 d . . . . .
H8 H 0.375807 0.642049 0.363407 0.020 Uiso 1 1 calc R U . . .
C9 C 0.49738(13) 0.54026(14) 0.49132(13) 0.0178(3) Uani 1 1 d . . . . .
C10 C 0.24641(13) 0.72460(14) 0.61850(13) 0.0170(3) Uani 1 1 d . . . . .
C11 C 0.18422(13) 0.60009(14) 0.58397(13) 0.0168(3) Uani 1 1 d . . . . .
C12 C 0.25312(13) 0.54073(14) 0.48744(13) 0.0168(3) Uani 1 1 d . . . . .
C13 C 0.07328(14) 0.54258(16) 0.63678(14) 0.0220(3) Uani 1 1 d . . . . .
H13 H 0.027412 0.583374 0.703229 0.026 Uiso 1 1 calc R U . . .
C14 C 0.03258(14) 0.42381(16) 0.58868(15) 0.0251(3) Uani 1 1 d . . . . .
H14 H -0.041921 0.381961 0.622932 0.030 Uiso 1 1 calc R U . . .
C15 C 0.10042(15) 0.36564(16) 0.49042(15) 0.0252(3) Uani 1 1 d . . . . .
H15 H 0.070106 0.285220 0.457851 0.030 Uiso 1 1 calc R U . . .
C16 C 0.21146(15) 0.42245(15) 0.43884(14) 0.0214(3) Uani 1 1 d . . . . .
H16 H 0.257334 0.381596 0.372434 0.026 Uiso 1 1 calc R U . . .

loop_
_atom_site_aniso_label
_atom_site_aniso_U_11
_atom_site_aniso_U_22
_atom_site_aniso_U_33
_atom_site_aniso_U_23
_atom_site_aniso_U_13
_atom_site_aniso_U_12
O1 0.0243(5) 0.0206(5) 0.0308(6) -0.0049(5) 0.0033(4) 0.0044(4)
C1 0.0152(6) 0.0190(6) 0.0154(6) 0.0037(5) 0.0017(5) -0.0017(5)
O2 0.0229(5) 0.0238(5) 0.0265(5) -0.0056(4) 0.0033(4) 0.0043(4)
C2 0.0156(6) 0.0183(6) 0.0176(6) 0.0039(5) 0.0026(5) -0.0013(5)
C3 0.0152(6) 0.0262(7) 0.0260(7) 0.0085(6) 0.0022(5) 0.0000(5)
C4 0.0155(6) 0.0395(9) 0.0227(7) 0.0092(7) -0.0025(5) -0.0042(6)
C5 0.0198(7) 0.0395(9) 0.0201(7) -0.0035(6) 0.0000(5) -0.0077(6)
C6 0.0189(6) 0.0249(7) 0.0210(6) -0.0035(6) 0.0030(5) -0.0029(6)
C7 0.0163(5) 0.0153(6) 0.0160(6) 0.0019(5) 0.0002(5) 0.0009(5)
C8 0.0184(6) 0.0170(6) 0.0138(5) 0.0003(5) -0.0005(5) 0.0012(5)
C9 0.0169(6) 0.0178(6) 0.0187(6) 0.0028(5) 0.0034(5) 0.0013(5)
C10 0.0165(6) 0.0183(7) 0.0161(6) 0.0019(5) -0.0012(5) 0.0033(5)
C11 0.0152(6) 0.0189(6) 0.0163(6) 0.0025(5) -0.0034(5) 0.0019(5)
C12 0.0167(6) 0.0192(7) 0.0146(6) 0.0026(5) -0.0042(5) 0.0013(5)
C13 0.0155(6) 0.0294(8) 0.0211(7) 0.0047(6) -0.0013(5) 0.0007(6)
C14 0.0179(6) 0.0290(8) 0.0286(7) 0.0088(6) -0.0053(6) -0.0053(6)
C15 0.0251(7) 0.0227(7) 0.0279(7) 0.0031(6) -0.0107(6) -0.0053(6)
C16 0.0244(7) 0.0214(7) 0.0185(6) -0.0001(6) -0.0059(5) 0.0000(6)

loop_
_atom_type_symbol
_atom_type_description
_atom_type_scat_dispersion_real
_atom_type_scat_dispersion_imag
_atom_type_scat_source
C C 0.0033 0.0016 'International Tables Vol C Tables 4.2.6.8 and 6.1.1.4'
H H 0.0000 0.0000 'International Tables Vol C Tables 4.2.6.8 and 6.1.1.4'
O O 0.0106 0.0060 'International Tables Vol C Tables 4.2.6.8 and 6.1.1.4'

loop_
_geom_angle_atom_site_label_1
_geom_angle_atom_site_label_2
_geom_angle_atom_site_label_3
_geom_angle
_geom_angle_site_symmetry_1
_geom_angle_site_symmetry_3
_geom_angle_publ_flag
C6 C1 C2 120.46(13) . . ?
C6 C1 C7 127.80(13) . . ?
C2 C1 C7 111.72(12) . . ?
C1 C2 C3 121.65(13) . . ?
C1 C2 C9 110.16(12) . . ?
C3 C2 C9 128.19(14) . . ?
C4 C3 C2 117.79(14) . . ?
C4 C3 H3 121.1 . . ?
C2 C3 H3 121.1 . . ?
C3 C4 C5 120.54(14) . . ?
C3 C4 H4 119.7 . . ?
C5 C4 H4 119.7 . . ?
C6 C5 C4 121.60(14) . . ?
C6 C5 H5 119.2 . . ?
C4 C5 H5 119.2 . . ?
C1 C6 C5 117.91(14) . . ?
C1 C6 H6 121.0 . . ?
C5 C6 H6 121.0 . . ?
C1 C7 C10 110.90(10) . . ?
C1 C7 C8 104.75(11) . . ?
C10 C7 C8 105.79(11) . . ?
C1 C7 H7 111.7 . . ?
C10 C7 H7 111.7 . . ?
C8 C7 H7 111.7 . . ?
C12 C8 C9 109.99(11) . . ?
C12 C8 C7 104.97(11) . . ?
C9 C8 C7 105.81(11) . . ?
C12 C8 H8 111.9 . . ?
C9 C8 H8 111.9 . . ?
C7 C8 H8 111.9 . . ?
O1 C9 C2 127.52(13) . . ?
O1 C9 C8 124.97(13) . . ?
C2 C9 C8 107.49(11) . . ?
O2 C10 C11 127.22(13) . . ?
O2 C10 C7 125.39(13) . . ?
C11 C10 C7 107.38(11) . . ?
C12 C11 C13 121.72(14) . . ?
C12 C11 C10 110.30(12) . . ?
C13 C11 C10 127.97(13) . . ?
C16 C12 C11 120.37(13) . . ?
C16 C12 C8 128.14(13) . . ?
C11 C12 C8 111.41(12) . . ?
C14 C13 C11 117.74(14) . . ?
C14 C13 H13 121.1 . . ?
C11 C13 H13 121.1 . . ?
C13 C14 C15 120.43(14) . . ?
C13 C14 H14 119.8 . . ?
C15 C14 H14 119.8 . . ?
C16 C15 C14 121.71(15) . . ?
C16 C15 H15 119.1 . . ?
C14 C15 H15 119.1 . . ?
C12 C16 C15 118.02(14) . . ?
C12 C16 H16 121.0 . . ?
C15 C16 H16 121.0 . . ?

loop_
_geom_bond_atom_site_label_1
_geom_bond_atom_site_label_2
_geom_bond_distance
_geom_bond_site_symmetry_2
_geom_bond_publ_flag
O1 C9 1.2127(18) . ?
C1 C6 1.390(2) . ?
C1 C2 1.3903(19) . ?
C1 C7 1.5162(18) . ?
O2 C10 1.2133(17) . ?
C2 C3 1.3979(19) . ?
C2 C9 1.476(2) . ?
C3 C4 1.384(2) . ?
C3 H3 0.9500 . ?
C4 C5 1.397(2) . ?
C4 H4 0.9500 . ?
C5 C6 1.390(2) . ?
C5 H5 0.9500 . ?
C6 H6 0.9500 . ?
C7 C10 1.5393(19) . ?
C7 C8 1.5451(18) . ?
C7 H7 1.0000 . ?
C8 C12 1.5158(19) . ?
C8 C9 1.5405(19) . ?
C8 H8 1.0000 . ?
C10 C11 1.4777(19) . ?
C11 C12 1.392(2) . ?
C11 C13 1.4006(19) . ?
C12 C16 1.390(2) . ?
C13 C14 1.390(2) . ?
C13 H13 0.9500 . ?
C14 C15 1.395(2) . ?
C14 H14 0.9500 . ?
C15 C16 1.393(2) . ?
C15 H15 0.9500 . ?
C16 H16 0.9500 . ?

loop_
_geom_torsion_atom_site_label_1
_geom_torsion_atom_site_label_2
_geom_torsion_atom_site_label_3
_geom_torsion_atom_site_label_4
_geom_torsion
_geom_torsion_site_symmetry_1
_geom_torsion_site_symmetry_2
_geom_torsion_site_symmetry_3
_geom_torsion_site_symmetry_4
_geom_torsion_publ_flag
C6 C1 C2 C3 1.8(2) . . . . ?
C7 C1 C2 C3 -176.69(12) . . . . ?
C6 C1 C2 C9 -178.60(12) . . . . ?
C7 C1 C2 C9 2.91(15) . . . . ?
C1 C2 C3 C4 -0.5(2) . . . . ?
C9 C2 C3 C4 -179.98(13) . . . . ?
C2 C3 C4 C5 -1.2(2) . . . . ?
C3 C4 C5 C6 1.7(2) . . . . ?
C2 C1 C6 C5 -1.4(2) . . . . ?
C7 C1 C6 C5 176.86(13) . . . . ?
C4 C5 C6 C1 -0.3(2) . . . . ?
C6 C1 C7 C10 -66.63(17) . . . . ?
C2 C1 C7 C10 111.73(13) . . . . ?
C6 C1 C7 C8 179.68(13) . . . . ?
C2 C1 C7 C8 -1.97(14) . . . . ?
C1 C7 C8 C12 116.63(11) . . . . ?
C10 C7 C8 C12 -0.62(13) . . . . ?
C1 C7 C8 C9 0.30(13) . . . . ?
C10 C7 C8 C9 -116.95(11) . . . . ?
C1 C2 C9 O1 179.23(14) . . . . ?
C3 C2 C9 O1 -1.2(2) . . . . ?
C1 C2 C9 C8 -2.61(15) . . . . ?
C3 C2 C9 C8 176.95(13) . . . . ?
C12 C8 C9 O1 66.66(17) . . . . ?
C7 C8 C9 O1 179.53(13) . . . . ?
C12 C8 C9 C2 -111.56(12) . . . . ?
C7 C8 C9 C2 1.31(14) . . . . ?
C1 C7 C10 O2 68.74(17) . . . . ?
C8 C7 C10 O2 -178.23(13) . . . . ?
C1 C7 C10 C11 -110.32(12) . . . . ?
C8 C7 C10 C11 2.71(13) . . . . ?
O2 C10 C11 C12 176.96(13) . . . . ?
C7 C10 C11 C12 -4.00(15) . . . . ?
O2 C10 C11 C13 -3.8(2) . . . . ?
C7 C10 C11 C13 175.27(13) . . . . ?
C13 C11 C12 C16 1.2(2) . . . . ?
C10 C11 C12 C16 -179.43(12) . . . . ?
C13 C11 C12 C8 -175.62(12) . . . . ?
C10 C11 C12 C8 3.71(15) . . . . ?
C9 C8 C12 C16 -64.99(17) . . . . ?
C7 C8 C12 C16 -178.40(13) . . . . ?
C9 C8 C12 C11 111.57(13) . . . . ?
C7 C8 C12 C11 -1.85(14) . . . . ?
C12 C11 C13 C14 -0.7(2) . . . . ?
C10 C11 C13 C14 -179.87(13) . . . . ?
C11 C13 C14 C15 -0.5(2) . . . . ?
C13 C14 C15 C16 1.1(2) . . . . ?
C11 C12 C16 C15 -0.6(2) . . . . ?
C8 C12 C16 C15 175.68(13) . . . . ?
C14 C15 C16 C12 -0.6(2) . . . . ?
